data_9009625
loop_
_publ_author_name
'Mayer, H.'
'Mereiter, K.'

_publ_section_title
;
 Synthetic bayleyite, Mg2[UO2(CO3)3]*18H2O: Thermochemistry, crystallography
 and crystal structure
;
_journal_name_full 'Tschermaks Mineralogische und Petrographische Mitteilungen'
_journal_page_first 133
_journal_page_last 146
_journal_paper_doi 10.1007/BF01140845
_journal_volume 35
_journal_year 1986
_chemical_compound_source Synthetic
_chemical_formula_sum 'C3 H44 Mg2 O29 U'
_chemical_name_mineral Bayleyite
_space_group_IT_number 14
_symmetry_space_group_name_Hall '-P 2yab'
_symmetry_space_group_name_H-M 'P 1 21/a 1'
_cell_angle_alpha 90
_cell_angle_beta 92.90
_cell_angle_gamma 90
_cell_formula_units_Z 4
_cell_length_a 26.560
_cell_length_b 15.256
_cell_length_c 6.505
_cell_volume 2632.446
_database_code_amcsd 0015706
_exptl_crystal_density_diffrn 2.097
_cod_original_formula_sum 'Mg2 U O29 C3 H44'
_cod_database_code 9009625

loop_
_space_group_symop_operation_xyz
x,y,z
1/2+x,1/2-y,z
1/2-x,1/2+y,-z
-x,-y,-z

loop_
_atom_site_aniso_label
_atom_site_aniso_U_11
_atom_site_aniso_U_22
_atom_site_aniso_U_33
_atom_site_aniso_U_12
_atom_site_aniso_U_13
_atom_site_aniso_U_23
Mg1 0.02200 0.03400 0.02300 -0.00300 0.00000 0.00000
Mg2 0.02800 0.02800 0.02700 -0.00200 0.00500 0.00000
Mg3 0.03100 0.02900 0.02300 -0.00500 0.00100 0.00100
U 0.01700 0.02100 0.01900 0.00000 0.00200 -0.00300
O1 0.03400 0.04000 0.02500 0.00700 0.00000 -0.00400
O2 0.03300 0.04200 0.02300 0.00000 0.00200 -0.00300
C1 0.02400 0.02900 0.03100 0.00000 0.00500 -0.00300
O11 0.02300 0.02600 0.06100 -0.00100 0.00700 0.00000
O12 0.02400 0.02400 0.06000 -0.00300 0.01100 -0.01000
O13 0.02000 0.04000 0.05200 0.00100 0.00700 -0.00400
C2 0.02700 0.02300 0.04100 -0.00200 0.00000 0.00200
O21 0.02300 0.02700 0.04700 0.00200 0.00400 -0.00500
O22 0.02300 0.02500 0.04200 0.00000 0.00500 0.00000
O23 0.03100 0.02900 0.12300 -0.00700 0.01800 -0.00800
C3 0.02900 0.02800 0.02100 0.00100 0.00100 -0.00100
O31 0.02000 0.02400 0.04000 -0.00200 0.00200 -0.00100
O32 0.01900 0.03100 0.03800 0.00000 0.00500 -0.00500
O33 0.02900 0.02300 0.05400 0.00500 0.00400 -0.00200
OW1 0.02700 0.06600 0.02600 -0.00400 0.00100 0.01200
OW2 0.05100 0.04300 0.03300 -0.01600 -0.00700 -0.00100
OW3 0.02600 0.06100 0.02900 -0.00200 0.00300 -0.00700
OW4 0.05200 0.03900 0.04300 0.00900 0.00700 0.00700
OW5 0.02800 0.04500 0.03300 -0.00100 0.00400 0.00000
OW6 0.04800 0.04000 0.03600 -0.01000 0.01700 -0.00900
OW11 0.05400 0.04200 0.02700 -0.02000 -0.00400 0.00800
OW12 0.05700 0.03400 0.03700 -0.01600 -0.01300 0.01100
OW13 0.04600 0.05100 0.04500 0.00000 0.00800 0.00200
OW14 0.03000 0.03200 0.04700 0.00000 0.00400 -0.00400
OW15 0.03100 0.03500 0.06300 0.00000 -0.00200 -0.00400
OW16 0.05900 0.03600 0.04900 0.00500 0.00500 -0.00200
OW17 0.10900 0.04800 0.05200 0.02400 0.00000 0.00200
Wat18 0.15800 0.13000 0.09300 0.08000 -0.04000 -0.04000

loop_
_atom_site_label
_atom_site_fract_x
_atom_site_fract_y
_atom_site_fract_z
_atom_site_occupancy
_atom_site_U_iso_or_equiv
_atom_site_type_symbol
_atom_site_attached_hydrogens
Mg1 0.00000 0.00000 0.00000 1.00000 0.02660 Mg 0
Mg2 0.50000 0.00000 0.00000 1.00000 0.02786 Mg 0
Mg3 0.23864 0.28485 0.02230 1.00000 0.02786 Mg 0
U 0.16496 0.02120 0.48720 1.00000 0.01900 U 0
O1 0.17694 0.01380 0.75970 1.00000 0.03293 O 0
O2 0.15253 0.02870 0.21550 1.00000 0.03293 O 0
C1 0.27154 0.02760 0.43320 1.00000 0.02786 C 0
O11 0.24439 0.09720 0.46310 1.00000 0.03673 O 0
O12 0.24735 -0.04520 0.43950 1.00000 0.03673 O 0
O13 0.31811 0.03230 0.40780 1.00000 0.03673 O 0
C2 0.11505 -0.14750 0.49070 1.00000 0.03040 C 0
O21 0.16303 -0.13700 0.45930 1.00000 0.03293 O 0
O22 0.09142 -0.07400 0.52160 1.00000 0.03040 O 0
O23 0.09537 -0.22020 0.49530 1.00000 0.06079 O 0
C3 0.10844 0.18110 0.54180 1.00000 0.02660 C 0
O31 0.08686 0.10380 0.53260 1.00000 0.02786 O 0
O32 0.15680 0.18010 0.52080 1.00000 0.02913 O 0
O33 0.08378 0.24970 0.57040 1.00000 0.03546 O 0
OW1 -0.00218 0.06980 -0.27290 1.00000 0.03926 O 0
OW2 0.02728 0.10760 0.15740 1.00000 0.04306 O 0
OW3 0.07226 -0.04240 -0.05540 1.00000 0.03800 O 0
OW4 0.47544 0.11990 -0.11150 1.00000 0.04433 O 0
OW5 0.56726 0.06110 0.10430 1.00000 0.03546 O 0
OW6 0.46946 0.02860 0.27390 1.00000 0.04179 O 0
Wat7a 0.23570 0.41830 0.08270 0.50000 0.04053 O 2
Wat7b 0.21460 0.39870 0.15440 0.50000 0.04813 O 2
Wat8a 0.31140 0.30680 -0.08280 0.50000 0.04559 O 2
Wat8b 0.30680 0.34560 -0.04320 0.50000 0.03293 O 2
Wat9a 0.24420 0.15300 -0.06350 0.50000 0.04306 O 2
Wat9b 0.26360 0.16950 -0.11410 0.50000 0.04813 O 2
Wat10a 0.16990 0.25850 0.13600 0.50000 0.03546 O 2
Wat10b 0.17390 0.21320 0.07590 0.50000 0.04559 O 2
OW11 0.20505 0.31740 -0.25810 1.00000 0.04053 O 0
OW12 0.27017 0.25410 0.30700 1.00000 0.04306 O 0
OW13 0.15151 0.52190 -0.00800 1.00000 0.04686 O 0
OW14 0.59825 0.07260 0.51680 1.00000 0.03673 O 0
OW15 0.48876 0.18340 0.49050 1.00000 0.04306 O 0
OW16 0.07168 0.25390 -0.00670 1.00000 0.04813 O 0
OW17 0.14850 0.64870 0.29960 1.00000 0.06966 O 0
Wat18 0.41382 0.24670 0.06200 1.00000 0.12665 O 2
H1a -0.03000 0.06600 -0.37200 1.00000 0.05953 H 0
H1b 0.02800 0.07200 -0.34600 1.00000 0.05953 H 0
H2a 0.04300 0.10200 0.29200 1.00000 0.05953 H 0
H2b 0.03500 0.16500 0.10700 1.00000 0.05953 H 0
H3a 0.10200 -0.01400 0.00000 1.00000 0.05953 H 0
H3b 0.07800 -0.05800 -0.19500 1.00000 0.05953 H 0
H4a 0.47400 0.13400 -0.25600 1.00000 0.05953 H 0
H4b 0.45500 0.16100 -0.04400 1.00000 0.05953 H 0
H5a 0.59400 0.03100 0.04100 1.00000 0.05953 H 0
H5b 0.57500 0.06100 0.25000 1.00000 0.05953 H 0
H6a 0.44700 -0.00600 0.34900 1.00000 0.05953 H 0
H6b 0.47600 0.08200 0.35000 1.00000 0.05953 H 0
H11a 0.22200 0.36100 -0.33700 1.00000 0.05953 H 0
H11b 0.19100 0.27400 -0.35200 1.00000 0.05953 H 0
H12a 0.26800 0.19900 0.37900 1.00000 0.05953 H 0
H12b 0.29600 0.28900 0.37600 1.00000 0.05953 H 0
H13a 0.16300 0.53200 -0.14400 1.00000 0.05953 H 0
H13b 0.14300 0.57700 0.04900 1.00000 0.05953 H 0
H14a 0.63200 0.04800 0.52900 1.00000 0.05953 H 0
H14b 0.60100 0.13500 0.53500 1.00000 0.05953 H 0
H15a 0.46200 0.22500 0.50700 1.00000 0.05953 H 0
H15b 0.52000 0.21500 0.48500 1.00000 0.05953 H 0
H16a 0.06300 0.25100 -0.15100 1.00000 0.05953 H 0
H16b 0.06500 0.31200 0.04000 1.00000 0.05953 H 0
H17a 0.15400 0.61400 0.42100 1.00000 0.05953 H 0
H17b 0.12900 0.69900 0.33600 1.00000 0.05953 H 0

loop_
_cod_changelog_entry_id
_cod_changelog_entry_author
_cod_changelog_entry_date
_cod_changelog_entry_text
1
;cod-tools version 3.8.0
Id: cif_guess_AMCSD_atom_types 9581 2023-05-17 12:35:41Z saulius
;
2023-05-18T11:40:34+03:00
;Derived atom types and hydrogen counts
from atom names that follow the AMCSD naming convention
(Wat == water, O-H == hydroxyl).
;

loop_
_cod_related_entry_id
_cod_related_entry_database
_cod_related_entry_code
1 AMCSD 0015706
